data_1510605
loop_
_publ_author_name
'Jansen, M.'
'Geb, J.'

_publ_section_title
;
 Bi2 Au O5 and Bi4 Au2 O9, two novel ternary oxoaurates
;
_journal_name_full 'Journal of Solid State Chemistry'
_journal_page_first 364
_journal_page_last 370
_journal_paper_doi 10.1006/jssc.1996.0128
_journal_volume 122
_journal_year 1996
_chemical_formula_sum 'Au Bi2 O5'
_chemical_name_systematic 'Bi2 (Au O5)'
_space_group_IT_number 130
_symmetry_space_group_name_Hall '-P 4a 2ac'
_symmetry_space_group_name_H-M 'P 4/n c c :2'
_cell_angle_alpha 90
_cell_angle_beta 90
_cell_angle_gamma 90
_cell_formula_units_Z 4
_cell_length_a 8.6703
_cell_length_b 8.6703
_cell_length_c 6.0301
_cell_volume 453.307
_citation_journal_id_ASTM JSSCBI
_cod_data_source_file gold_87.cif
_cod_data_source_block Au1Bi2O5
_cod_original_cell_volume 453.3073
_cod_original_formula_sum 'Au1 Bi2 O5'
_cod_database_code 1510605

loop_
_symmetry_equiv_pos_as_xyz
x,y,z
-y+1/2,x,z
-x+1/2,-y+1/2,z
y,-x+1/2,z
x+1/2,-y,-z+1/2
y+1/2,x+1/2,-z+1/2
-x,y+1/2,-z+1/2
-y,-x,-z+1/2
-x,-y,-z
y-1/2,-x,-z
x-1/2,y-1/2,-z
-y,x-1/2,-z
-x-1/2,y,z-1/2
-y-1/2,-x-1/2,z-1/2
x,-y-1/2,z-1/2
y,x,z-1/2

loop_
_atom_site_label
_atom_site_type_symbol
_atom_site_fract_x
_atom_site_fract_y
_atom_site_fract_z
_atom_site_occupancy
_atom_site_U_iso_or_equiv
Au1 Au+3 0.25 0.25 0.0861 1 0.0
O1 O-2 0.458 0.351 0.095 1 0.0
O2 O-2 0.25 0.75 0 1 0.0
Bi1 Bi+3 0.09201 0.90799 0.25 1 0.0
